data_9014099
loop_
_publ_author_name
'Siidra, O. I.'
'Krivovichev, S. V.'
'Turner, R. W.'
'Rumsey, M. S.'
'Spratt, J.'

_publ_section_title
;
 Crystal chemistry of layered Pb oxychloride minerals with PbO-related structures:
 Part I. Crystal structure of hereroite, [Pb32O20(O,[_])](AsO4)2[(Si,As,V,Mo)O4]2Cl10
;
_journal_name_full 'American Mineralogist'
_journal_page_first 248
_journal_page_last 255
_journal_paper_doi 10.2138/am.2013.4241
_journal_volume 98
_journal_year 2013
_chemical_compound_source 'Kombat mine, Grootfontein, Namibia'
_chemical_formula_sum 'As2.56 Cl9 Mo0.16 O36.7 Pb32 Si0.96 V0.32'
_chemical_name_mineral Hereroite
_space_group_IT_number 15
_symmetry_space_group_name_Hall '-C 2yc'
_symmetry_space_group_name_H-M 'C 1 2/c 1'
_cell_angle_alpha 90
_cell_angle_beta 102.090
_cell_angle_gamma 90
_cell_formula_units_Z 4
_cell_length_a 23.139
_cell_length_b 22.684
_cell_length_c 12.389
_cell_volume 6358.568
_database_code_amcsd 0019741
_exptl_crystal_density_diffrn 8.134
_cod_original_formula_sum 'Pb32 Si.96 As2.56 V.32 Mo.16 Cl9 O36.7'
_cod_database_code 9014099

loop_
_space_group_symop_operation_xyz
x,y,z
1/2+x,1/2+y,z
x,-y,1/2+z
1/2+x,1/2-y,1/2+z
-x,y,1/2-z
1/2-x,1/2+y,1/2-z
-x,-y,-z
1/2-x,1/2-y,-z

loop_
_atom_site_aniso_label
_atom_site_aniso_U_11
_atom_site_aniso_U_22
_atom_site_aniso_U_33
_atom_site_aniso_U_12
_atom_site_aniso_U_13
_atom_site_aniso_U_23
Pb1 0.01270 0.01140 0.01220 0.00300 0.00040 -0.00070
Pb2 0.01160 0.00660 0.00970 -0.00080 0.00158 -0.00050
Pb3 0.01260 0.01030 0.01170 -0.00270 -0.00020 0.00100
Pb4 0.01570 0.00760 0.01210 0.00370 0.00320 -0.00090
Pb5 0.01580 0.01040 0.01060 -0.00360 -0.00100 0.00160
Pb6 0.00990 0.00570 0.01110 -0.00010 0.00000 0.00080
Pb7 0.01250 0.01150 0.01250 -0.00150 0.00160 -0.00480
Pb8 0.01310 0.00620 0.01540 -0.00080 0.00140 -0.00330
Pb9 0.01360 0.00760 0.01750 0.00170 0.00350 0.00460
Pb10 0.01330 0.00910 0.01710 -0.00080 0.00250 0.00600
Pb11 0.01700 0.01660 0.01490 0.00280 0.00340 -0.00630
Pb12 0.01530 0.00690 0.01140 -0.00160 0.00160 0.00200
Pb13 0.01330 0.00970 0.01250 0.00190 0.00300 0.00350
Pb14 0.01700 0.01150 0.01260 0.00610 0.00120 -0.00140
Pb15 0.01370 0.00920 0.02050 0.00250 0.00360 0.00690
Pb16 0.01420 0.01170 0.01460 0.00260 0.00560 0.00410
SiT 0.01110 0.01720 0.01040 -0.00160 0.00240 0.00150
AsT 0.01110 0.01720 0.01040 -0.00160 0.00240 0.00150
VT 0.01110 0.01720 0.01040 -0.00160 0.00240 0.00150
MoT 0.01110 0.01720 0.01040 -0.00160 0.00240 0.00150
As1 0.01790 0.01330 0.02250 0.00040 0.00760 0.00100
Cl1 0.02200 0.02400 0.01700 0.00400 0.00700 0.00300
Cl2 0.01600 0.02700 0.01600 0.00100 0.00050 -0.00200
Cl3 0.01900 0.02800 0.01800 -0.00200 0.00470 -0.00650
Cl4 0.02100 0.01710 0.01700 0.00100 -0.00020 0.00320
Cl5 0.01800 0.02700 0.01500 0.00100 0.00440 0.00060

loop_
_atom_site_label
_atom_site_fract_x
_atom_site_fract_y
_atom_site_fract_z
_atom_site_occupancy
_atom_site_U_iso_or_equiv
_atom_site_type_symbol
_atom_site_attached_hydrogens
Pb1 0.02370 0.33013 0.11179 1.00000 0.01240 Pb 0
Pb2 -0.13847 0.33113 -0.05572 1.00000 0.00938 Pb 0
Pb3 0.24274 0.16730 0.00179 1.00000 0.01195 Pb 0
Pb4 -0.03666 0.55670 0.37405 1.00000 0.01179 Pb 0
Pb5 -0.30232 0.33470 -0.22005 1.00000 0.01283 Pb 0
Pb6 0.08073 0.16427 -0.17277 1.00000 0.00920 Pb 0
Pb7 -0.19191 0.66864 -0.28106 1.00000 0.01232 Pb 0
Pb8 -0.07902 0.44391 0.15108 1.00000 0.01180 Pb 0
Pb9 -0.19752 0.44554 -0.26142 1.00000 0.01285 Pb 0
Pb10 -0.02290 0.04875 -0.11756 1.00000 0.01329 Pb 0
Pb11 0.03095 0.16428 0.11131 1.00000 0.01614 Pb 0
Pb12 -0.23979 0.55461 -0.48495 1.00000 0.01140 Pb 0
Pb13 -0.08201 0.67123 0.17201 1.00000 0.01177 Pb 0
Pb14 0.18340 0.05181 -0.23282 1.00000 0.01399 Pb 0
Pb15 0.13716 0.05425 0.03687 1.00000 0.01445 Pb 0
Pb16 0.14468 0.16517 -0.43715 1.00000 0.01309 Pb 0
SiT 0.09489 -0.06941 -0.15611 0.48000 0.01290 Si 0
AsT 0.09489 -0.06941 -0.15611 0.28000 0.01290 As 0
VT 0.09489 -0.06941 -0.15611 0.16000 0.01290 V 0
MoT 0.09489 -0.06941 -0.15611 0.08000 0.01290 Mo 0
As1 -0.13500 0.56799 -0.05413 1.00000 0.01740 As 0
Cl1 -0.25000 0.25000 0.00000 1.00000 0.02070 Cl 0
Cl2 0.14010 0.23630 0.05530 1.00000 0.02040 Cl 0
Cl3 -0.02700 0.24850 -0.11120 1.00000 0.02150 Cl 0
Cl4 -0.07820 0.25894 0.16450 1.00000 0.01920 Cl 0
Cl5 -0.30200 0.75128 -0.22730 1.00000 0.02000 Cl 0
O1 0.09260 0.00110 -0.16340 1.00000 0.03000 O 0
O2 0.04130 -0.09310 -0.09750 1.00000 0.03100 O 0
O3 -0.40130 0.39970 -0.27700 1.00000 0.01600 O 0
O4 -0.34100 0.40830 -0.07300 1.00000 0.02400 O 0
O5 -0.07490 0.59500 0.04000 1.00000 0.07700 O 0
O6 -0.13310 0.49520 -0.05900 1.00000 0.02700 O 0
O7 -0.11850 0.59520 -0.16980 1.00000 0.09900 O 0
O8A -0.18390 0.59060 0.01500 0.58000 0.07100 O 0
O8B -0.20590 0.59280 -0.11500 0.42000 0.04800 O 0
O9 0.22780 0.11530 -0.35260 0.85000 0.00800 O 0
O10 -0.04890 0.38950 0.01600 1.00000 0.01400 O 0
O11 -0.22550 0.39070 -0.12890 1.00000 0.01000 O 0
O12 0.05600 0.11050 -0.02140 1.00000 0.01200 O 0
O13 0.00000 0.10310 -0.25000 1.00000 0.00600 O 0
O14 -0.15870 0.38870 0.09340 1.00000 0.01400 O 0
O15 0.16950 0.10910 -0.09560 1.00000 0.01100 O 0
O16 0.22210 0.11260 0.14040 1.00000 0.01800 O 0
O17 -0.11720 0.38970 -0.21190 1.00000 0.01500 O 0
O18 0.00000 0.38530 0.25000 1.00000 0.01300 O 0
O19 0.10770 0.10340 -0.32680 1.00000 0.01200 O 0
O20 0.00000 0.62020 0.25000 1.00000 0.01500 O 0

loop_
_cod_changelog_entry_id
_cod_changelog_entry_author
_cod_changelog_entry_date
_cod_changelog_entry_text
1
;cod-tools version 3.8.0
Id: cif_guess_AMCSD_atom_types 9581 2023-05-17 12:35:41Z saulius
;
2023-05-23T09:20:12+03:00
;Derived atom types and hydrogen counts
from atom names that follow the AMCSD naming convention
(Wat == water, O-H == hydroxyl).
;

loop_
_cod_related_entry_id
_cod_related_entry_database
_cod_related_entry_code
1 AMCSD 0019741
